data_2224207
loop_
_publ_author_name
'Kubono, Koji'
'Noshita, Chisato'
'Tani, Keita'
'Yokoi, Kunihiko'

_publ_section_title Bis[\m-4,4',6,6'-tetrachloro-2,2'-(piperazine-1,4-diyldimethylene)diphenolato]dicopper(II)
_journal_coeditor_code FK2007
_journal_issue 12
_journal_name_full 'Acta Crystallographica Section E'
_journal_page_first m1685
_journal_page_last m1686
_journal_paper_doi 10.1107/S1600536809049800
_journal_volume 65
_journal_year 2009
_chemical_formula_iupac '[Cu2 (C18 H16 Cl4 N2 O2)2]'
_chemical_formula_moiety 'C36 H32 Cl8 Cu2 N4 O4'
_chemical_formula_sum 'C36 H32 Cl8 Cu2 N4 O4'
_chemical_formula_weight 995.36
_chemical_name_systematic
;
Bis[\m-4,4',6,6'-tetrachloro-2,2'-(piperazine-1,4-
diyldimethylene)diphenolato]dicopper(II)
;
_space_group_IT_number 15
_symmetry_cell_setting monoclinic
_symmetry_space_group_name_Hall '-C 2yc'
_symmetry_space_group_name_H-M 'C 1 2/c 1'
_cell_angle_alpha 90.0000
_cell_angle_beta 121.140(6)
_cell_angle_gamma 90.0000
_cell_formula_units_Z 4
_cell_length_a 20.1772(18)
_cell_length_b 15.3901(18)
_cell_length_c 15.1397(14)
_cell_measurement_reflns_used 25
_cell_measurement_temperature 296(2)
_cell_measurement_theta_max 14.9
_cell_measurement_theta_min 13.4
_cell_volume 4023.9(7)
_computing_cell_refinement 'WinAFC (Rigaku/MSC, 2006)'
_computing_data_collection 'WinAFC (Rigaku/MSC, 2006)'
_computing_data_reduction 'CrystalStructure (Rigaku/MSC, 2006)'
_computing_molecular_graphics 'PLATON (Spek, 2009)'
_computing_publication_material 'CrystalStructure (Rigaku/MSC, 2006)'
_computing_structure_refinement 'SHELXL97 (Sheldrick, 2008)'
_computing_structure_solution 'SIR92 (Altomare <i>et al.</i>,  1993)'
_diffrn_ambient_temperature 296(2)
_diffrn_measured_fraction_theta_full 1.000
_diffrn_measured_fraction_theta_max 1.000
_diffrn_measurement_device_type 'Rigaku AFC-7R'
_diffrn_measurement_method \w-2\q
_diffrn_radiation_type 'Mo K\a'
_diffrn_radiation_wavelength 0.71069
_diffrn_reflns_av_R_equivalents 0.046
_diffrn_reflns_limit_h_max 26
_diffrn_reflns_limit_h_min 0
_diffrn_reflns_limit_k_max 19
_diffrn_reflns_limit_k_min 0
_diffrn_reflns_limit_l_max 16
_diffrn_reflns_limit_l_min -19
_diffrn_reflns_number 4759
_diffrn_reflns_theta_full 27.50
_diffrn_reflns_theta_max 27.50
_diffrn_standards_decay_% 0.67
_diffrn_standards_interval_count 150
_diffrn_standards_number 3
_exptl_absorpt_coefficient_mu 1.633
_exptl_absorpt_correction_T_max 0.892
_exptl_absorpt_correction_T_min 0.855
_exptl_absorpt_correction_type psi-scan
_exptl_absorpt_process_details '(North <i>et al.</i>,  1968)'
_exptl_crystal_colour dark-green
_exptl_crystal_density_diffrn 1.643
_exptl_crystal_density_method 'not measured'
_exptl_crystal_description column
_exptl_crystal_F_000 2008.00
_exptl_crystal_size_max 0.20
_exptl_crystal_size_mid 0.08
_exptl_crystal_size_min 0.07
_refine_diff_density_max 0.37
_refine_diff_density_min -0.39
_refine_ls_extinction_method none
_refine_ls_goodness_of_fit_ref 0.994
_refine_ls_hydrogen_treatment constr
_refine_ls_number_parameters 245
_refine_ls_number_reflns 4634
_refine_ls_R_factor_gt 0.0405
_refine_ls_shift/su_max_lt 0.001
_refine_ls_structure_factor_coef Fsqd
_refine_ls_weighting_details 'w = 1/[\s^2^(Fo^2^)+(0.0378P)^2^] where P=(Fo^2^+2Fc^2^)/3'
_refine_ls_weighting_scheme calc
_refine_ls_wR_factor_ref 0.1187
_reflns_number_gt 2574
_reflns_number_total 4634
_reflns_threshold_expression I>2sigma(I)
_cod_data_source_file fk2007.cif
_cod_data_source_block I
_cod_original_sg_symbol_H-M 'C 2/c'
_cod_database_code 2224207
_cod_database_fobs_code 2224207

loop_
_symmetry_equiv_pos_site_id
_symmetry_equiv_pos_as_xyz
1 +X,+Y,+Z
2 -X,+Y,1/2-Z
3 -X,-Y,-Z
4 +X,-Y,1/2+Z
5 1/2+X,1/2+Y,+Z
6 1/2-X,1/2+Y,1/2-Z
7 1/2-X,1/2-Y,-Z
8 1/2+X,1/2-Y,1/2+Z

loop_
_atom_site_type_symbol
_atom_site_label
_atom_site_fract_x
_atom_site_fract_y
_atom_site_fract_z
_atom_site_U_iso_or_equiv
_atom_site_adp_type
_atom_site_calc_flag
_atom_site_refinement_flags
_atom_site_occupancy
_atom_site_disorder_assembly
_atom_site_disorder_group
Cu Cu1 0.23572(3) 0.25394(3) 0.09411(4) 0.03688(13) Uani d . 1.00 . .
Cl Cl1 0.42437(6) 0.45428(7) 0.29614(8) 0.0506(2) Uani d . 1.00 . .
Cl Cl2 0.41605(8) 0.34818(11) 0.62836(9) 0.0812(4) Uani d . 1.00 . .
Cl Cl3 -0.07156(8) 0.53920(10) -0.17092(12) 0.0863(4) Uani d . 1.00 . .
Cl Cl4 0.23821(7) 0.53026(7) 0.00693(10) 0.0645(3) Uani d . 1.00 . .
O O1 0.33424(16) 0.29710(19) 0.1996(2) 0.0490(7) Uani d . 1.00 . .
O O2 0.21681(15) 0.33844(16) -0.01288(19) 0.0391(6) Uani d . 1.00 . .
N N1 0.22348(19) 0.1741(2) 0.1911(2) 0.0421(7) Uani d . 1.00 . .
N N2 0.12414(18) 0.2118(2) 0.0166(2) 0.0381(7) Uani d . 1.00 . .
C C1 0.3513(2) 0.3070(2) 0.2952(2) 0.0384(8) Uani d . 1.00 . .
C C2 0.3933(2) 0.3796(2) 0.3535(2) 0.0356(8) Uani d . 1.00 . .
C C3 0.4129(2) 0.3920(2) 0.4540(3) 0.0427(9) Uani d . 1.00 . .
C C4 0.3895(2) 0.3322(3) 0.4996(3) 0.0497(10) Uani d . 1.00 . .
C C5 0.3496(2) 0.2591(2) 0.4474(3) 0.0498(10) Uani d . 1.00 . .
C C6 0.3311(2) 0.2455(2) 0.3472(3) 0.0421(8) Uani d . 1.00 . .
C C7 0.2937(2) 0.1606(2) 0.2929(3) 0.0494(10) Uani d . 1.00 . .
C C8 0.1593(2) 0.2145(3) 0.1957(3) 0.0550(11) Uani d . 1.00 . .
C C9 0.0965(2) 0.2379(2) 0.0862(3) 0.0498(10) Uani d . 1.00 . .
C C10 0.1323(2) 0.1156(2) 0.0214(3) 0.0493(10) Uani d . 1.00 . .
C C11 0.1958(2) 0.0924(2) 0.1308(3) 0.0509(10) Uani d . 1.00 . .
C C12 0.0751(2) 0.2445(2) -0.0894(3) 0.0440(9) Uani d . 1.00 . .
C C13 0.0784(2) 0.3422(2) -0.0909(3) 0.0435(9) Uani d . 1.00 . .
C C14 0.0111(2) 0.3904(3) -0.1272(3) 0.0548(11) Uani d . 1.00 . .
C C15 0.0140(2) 0.4794(3) -0.1254(3) 0.0582(11) Uani d . 1.00 . .
C C16 0.0832(2) 0.5220(3) -0.0846(3) 0.0588(12) Uani d . 1.00 . .
C C17 0.1506(2) 0.4743(2) -0.0473(3) 0.0474(9) Uani d . 1.00 . .
C C18 0.1510(2) 0.3828(2) -0.0497(3) 0.0393(8) Uani d . 1.00 . .
H H1 0.4417 0.4403 0.4907 0.051 Uiso c R 1.00 . .
H H2 0.3350 0.2185 0.4797 0.060 Uiso c R 1.00 . .
H H3 0.3308 0.1272 0.2844 0.059 Uiso c R 1.00 . .
H H4 0.2805 0.1271 0.3359 0.059 Uiso c R 1.00 . .
H H5 0.1772 0.2662 0.2383 0.066 Uiso c R 1.00 . .
H H6 0.1391 0.1743 0.2255 0.066 Uiso c R 1.00 . .
H H7 0.0488 0.2076 0.0675 0.060 Uiso c R 1.00 . .
H H8 0.0865 0.2999 0.0808 0.060 Uiso c R 1.00 . .
H H9 0.1462 0.0957 -0.0277 0.059 Uiso c R 1.00 . .
H H10 0.0839 0.0884 0.0049 0.059 Uiso c R 1.00 . .
H H11 0.1756 0.0535 0.1618 0.061 Uiso c R 1.00 . .
H H12 0.2381 0.0634 0.1300 0.061 Uiso c R 1.00 . .
H H13 0.0221 0.2259 -0.1168 0.053 Uiso c R 1.00 . .
H H14 0.0929 0.2206 -0.1329 0.053 Uiso c R 1.00 . .
H H15 -0.0361 0.3622 -0.1529 0.066 Uiso c R 1.00 . .
H H16 0.0849 0.5824 -0.0820 0.070 Uiso c R 1.00 . .

loop_
_atom_site_aniso_label
_atom_site_aniso_U_11
_atom_site_aniso_U_22
_atom_site_aniso_U_33
_atom_site_aniso_U_12
_atom_site_aniso_U_13
_atom_site_aniso_U_23
Cu1 0.0394(2) 0.0371(2) 0.0428(2) -0.0113(2) 0.0273(2) -0.0080(2)
Cl1 0.0544(6) 0.0427(5) 0.0575(6) -0.0089(4) 0.0308(5) -0.0021(4)
Cl2 0.0865(9) 0.1165(12) 0.0375(6) 0.0042(8) 0.0298(6) -0.0045(7)
Cl3 0.0662(8) 0.0757(9) 0.0988(11) 0.0224(7) 0.0297(7) -0.0121(8)
Cl4 0.0670(7) 0.0423(6) 0.0935(9) -0.0160(5) 0.0482(7) -0.0237(6)
O1 0.0489(16) 0.0635(19) 0.0403(15) -0.0248(14) 0.0272(13) -0.0149(14)
O2 0.0414(14) 0.0367(14) 0.0448(15) -0.0073(12) 0.0263(12) -0.0059(12)
N1 0.0474(19) 0.0402(19) 0.0470(19) -0.0135(14) 0.0304(16) -0.0111(15)
N2 0.0384(17) 0.0362(16) 0.0497(19) -0.0090(14) 0.0298(16) -0.0095(15)
C1 0.0337(19) 0.045(2) 0.037(2) -0.0012(16) 0.0183(16) -0.0034(17)
C2 0.0314(18) 0.0345(19) 0.038(2) 0.0022(15) 0.0159(16) -0.0009(16)
C3 0.037(2) 0.039(2) 0.043(2) 0.0103(17) 0.0138(18) -0.0039(18)
C4 0.046(2) 0.064(2) 0.035(2) 0.015(2) 0.0181(19) 0.003(2)
C5 0.046(2) 0.060(2) 0.046(2) 0.005(2) 0.025(2) 0.011(2)
C6 0.043(2) 0.042(2) 0.045(2) -0.0020(19) 0.0247(18) -0.0021(19)
C7 0.058(2) 0.040(2) 0.055(2) -0.0046(19) 0.032(2) 0.0053(19)
C8 0.054(2) 0.068(3) 0.059(2) -0.009(2) 0.041(2) -0.012(2)
C9 0.049(2) 0.050(2) 0.068(2) -0.004(2) 0.043(2) -0.011(2)
C10 0.045(2) 0.040(2) 0.066(2) -0.0138(18) 0.031(2) -0.016(2)
C11 0.064(2) 0.031(2) 0.066(2) -0.0147(19) 0.039(2) -0.0104(19)
C12 0.038(2) 0.045(2) 0.051(2) -0.0141(19) 0.0248(18) -0.017(2)
C13 0.042(2) 0.046(2) 0.040(2) -0.0026(18) 0.0205(18) -0.0064(18)
C14 0.040(2) 0.063(3) 0.057(2) -0.006(2) 0.022(2) -0.014(2)
C15 0.055(2) 0.056(2) 0.055(2) 0.012(2) 0.023(2) -0.007(2)
C16 0.072(3) 0.039(2) 0.069(3) -0.001(2) 0.038(2) -0.009(2)
C17 0.050(2) 0.043(2) 0.055(2) -0.0035(19) 0.031(2) -0.011(2)
C18 0.045(2) 0.036(2) 0.040(2) -0.0041(17) 0.0241(18) -0.0073(17)

loop_
_atom_type_symbol
_atom_type_description
_atom_type_scat_dispersion_real
_atom_type_scat_dispersion_imag
_atom_type_scat_source
C C 0.003 0.002
;
International Tables for Crystallography
(1992, Vol. C, Tables 4.2.6.8 and 6.1.1.4)
;
H H 0.000 0.000
;
International Tables for Crystallography
(1992, Vol. C, Table 6.1.1.4)
;
Cl Cl 0.148 0.159
;
International Tables for Crystallography
(1992, Vol. C, Tables 4.2.6.8 and 6.1.1.4)
;
Cu Cu 0.320 1.265
;
International Tables for Crystallography
(1992, Vol. C, Tables 4.2.6.8 and 6.1.1.4)
;
N N 0.006 0.003
;
International Tables for Crystallography
(1992, Vol. C, Tables 4.2.6.8 and 6.1.1.4)
;
O O 0.011 0.006
;
International Tables for Crystallography
(1992, Vol. C, Tables 4.2.6.8 and 6.1.1.4)
;

loop_
_geom_angle_atom_site_label_1
_geom_angle_atom_site_label_2
_geom_angle_atom_site_label_3
_geom_angle_site_symmetry_1
_geom_angle_site_symmetry_2
_geom_angle_site_symmetry_3
_geom_angle
_geom_angle_publ_flag
O1 Cu1 O2 . . . 97.69(11) yes
O1 Cu1 O2 . . 7_555 96.68(12) yes
O1 Cu1 N1 . . . 93.97(12) yes
O1 Cu1 N2 . . . 162.75(17) no
O2 Cu1 O2 . . 7_555 85.84(11) yes
O2 Cu1 N1 . . . 163.66(13) no
O2 Cu1 N2 . . . 92.90(12) yes
O2 Cu1 N1 7_555 . . 104.18(13) yes
O2 Cu1 N2 7_555 . . 97.64(12) yes
N1 Cu1 N2 . . . 73.22(13) yes
Cu1 O1 C1 . . . 121.8(3) no
Cu1 O2 Cu1 . . 7_555 94.16(10) no
Cu1 O2 C18 . . . 114.4(3) no
Cu1 O2 C18 7_555 . . 132.1(2) no
Cu1 N1 C7 . . . 115.6(3) no
Cu1 N1 C8 . . . 102.7(2) no
Cu1 N1 C11 . . . 102.5(2) no
C7 N1 C8 . . . 113.9(3) no
C7 N1 C11 . . . 112.1(2) no
C8 N1 C11 . . . 109.0(3) no
Cu1 N2 C9 . . . 102.5(2) no
Cu1 N2 C10 . . . 103.1(2) no
Cu1 N2 C12 . . . 116.0(2) no
C9 N2 C10 . . . 107.9(3) no
C9 N2 C12 . . . 113.3(3) no
C10 N2 C12 . . . 112.8(3) no
O1 C1 C2 . . . 120.9(4) no
O1 C1 C6 . . . 123.2(3) no
C2 C1 C6 . . . 115.8(3) no
Cl1 C2 C1 . . . 117.9(3) no
Cl1 C2 C3 . . . 119.3(2) no
C1 C2 C3 . . . 122.7(4) no
C2 C3 C4 . . . 119.2(3) no
Cl2 C4 C3 . . . 118.7(3) no
Cl2 C4 C5 . . . 120.4(4) no
C3 C4 C5 . . . 120.8(4) no
C4 C5 C6 . . . 120.2(4) no
C1 C6 C5 . . . 121.2(3) no
C1 C6 C7 . . . 118.5(4) no
C5 C6 C7 . . . 120.2(4) no
N1 C7 C6 . . . 112.6(3) no
N1 C8 C9 . . . 107.8(4) no
N2 C9 C8 . . . 107.7(3) no
N2 C10 C11 . . . 107.3(3) no
N1 C11 C10 . . . 107.9(3) no
N2 C12 C13 . . . 110.3(2) no
C12 C13 C14 . . . 119.9(3) no
C12 C13 C18 . . . 118.8(3) no
C14 C13 C18 . . . 121.2(3) no
C13 C14 C15 . . . 120.3(4) no
Cl3 C15 C14 . . . 119.7(3) no
Cl3 C15 C16 . . . 119.6(3) no
C14 C15 C16 . . . 120.7(4) no
C15 C16 C17 . . . 119.2(4) no
Cl4 C17 C16 . . . 118.3(3) no
Cl4 C17 C18 . . . 119.2(3) no
C16 C17 C18 . . . 122.5(4) no
O2 C18 C13 . . . 122.8(3) no
O2 C18 C17 . . . 121.3(3) no
C13 C18 C17 . . . 115.9(3) no
C2 C3 H1 . . . 120.4 no
C4 C3 H1 . . . 120.4 no
C4 C5 H2 . . . 119.9 no
C6 C5 H2 . . . 119.9 no
N1 C7 H3 . . . 109.1 no
N1 C7 H4 . . . 109.1 no
C6 C7 H3 . . . 109.1 no
C6 C7 H4 . . . 109.1 no
H3 C7 H4 . . . 107.8 no
N1 C8 H5 . . . 110.1 no
N1 C8 H6 . . . 110.1 no
C9 C8 H5 . . . 110.1 no
C9 C8 H6 . . . 110.1 no
H5 C8 H6 . . . 108.4 no
N2 C9 H7 . . . 110.2 no
N2 C9 H8 . . . 110.2 no
C8 C9 H7 . . . 110.2 no
C8 C9 H8 . . . 110.2 no
H7 C9 H8 . . . 108.5 no
N2 C10 H9 . . . 110.3 no
N2 C10 H10 . . . 110.3 no
C11 C10 H9 . . . 110.3 no
C11 C10 H10 . . . 110.3 no
H9 C10 H10 . . . 108.5 no
N1 C11 H11 . . . 110.1 no
N1 C11 H12 . . . 110.1 no
C10 C11 H11 . . . 110.1 no
C10 C11 H12 . . . 110.1 no
H11 C11 H12 . . . 108.4 no
N2 C12 H13 . . . 109.6 no
N2 C12 H14 . . . 109.6 no
C13 C12 H13 . . . 109.6 no
C13 C12 H14 . . . 109.6 no
H13 C12 H14 . . . 108.1 no
C13 C14 H15 . . . 119.8 no
C15 C14 H15 . . . 119.8 no
C15 C16 H16 . . . 120.4 no
C17 C16 H16 . . . 120.4 no

loop_
_geom_bond_atom_site_label_1
_geom_bond_atom_site_label_2
_geom_bond_site_symmetry_1
_geom_bond_site_symmetry_2
_geom_bond_distance
_geom_bond_publ_flag
Cu1 O1 . . 1.913(2) yes
Cu1 O2 . . 1.955(2) yes
Cu1 O2 . 7_555 2.381(3) yes
Cu1 N1 . . 2.026(4) yes
Cu1 N2 . . 2.033(3) yes
Cl1 C2 . . 1.740(4) no
Cl2 C4 . . 1.751(4) no
Cl3 C15 . . 1.752(5) no
Cl4 C17 . . 1.744(4) no
O1 C1 . . 1.313(5) no
O2 C18 . . 1.332(4) no
N1 C7 . . 1.472(4) no
N1 C8 . . 1.470(7) no
N1 C11 . . 1.484(5) no
N2 C9 . . 1.479(7) no
N2 C10 . . 1.487(4) no
N2 C12 . . 1.472(4) no
C1 C2 . . 1.406(4) no
C1 C6 . . 1.419(6) no
C2 C3 . . 1.373(6) no
C3 C4 . . 1.372(7) no
C4 C5 . . 1.373(5) no
C5 C6 . . 1.378(6) no
C6 C7 . . 1.519(5) no
C8 C9 . . 1.521(5) no
C10 C11 . . 1.523(5) no
C12 C13 . . 1.505(5) no
C13 C14 . . 1.387(6) no
C13 C18 . . 1.408(5) no
C14 C15 . . 1.371(6) no
C15 C16 . . 1.368(7) no
C16 C17 . . 1.383(6) no
C17 C18 . . 1.409(5) no
C3 H1 . . 0.930 no
C5 H2 . . 0.930 no
C7 H3 . . 0.970 no
C7 H4 . . 0.970 no
C8 H5 . . 0.970 no
C8 H6 . . 0.970 no
C9 H7 . . 0.970 no
C9 H8 . . 0.970 no
C10 H9 . . 0.970 no
C10 H10 . . 0.970 no
C11 H11 . . 0.970 no
C11 H12 . . 0.970 no
C12 H13 . . 0.970 no
C12 H14 . . 0.970 no
C14 H15 . . 0.930 no
C16 H16 . . 0.930 no

loop_
_geom_hbond_atom_site_label_D
_geom_hbond_atom_site_label_H
_geom_hbond_atom_site_label_A
_geom_hbond_site_symmetry_D
_geom_hbond_site_symmetry_H
_geom_hbond_site_symmetry_A
_geom_hbond_distance_DH
_geom_hbond_distance_HA
_geom_hbond_distance_DA
_geom_hbond_angle_DHA
_geom_hbond_publ_flag
C11 H12 Cl4 . . 7_555 0.97 2.76 3.544(5) 138 yes
C12 H14 O1 . . 7_555 0.97 2.19 3.112(6) 159 yes

loop_
_geom_torsion_atom_site_label_1
_geom_torsion_atom_site_label_2
_geom_torsion_atom_site_label_3
_geom_torsion_atom_site_label_4
_geom_torsion_site_symmetry_1
_geom_torsion_site_symmetry_2
_geom_torsion_site_symmetry_3
_geom_torsion_site_symmetry_4
_geom_torsion
_geom_torsion_publ_flag
O1 Cu1 O2 Cu1 . . . 7_555 96.20(12) ?
O1 Cu1 O2 C18 . . . . -123.4(2) ?
O2 Cu1 O1 C1 . . . . 134.9(2) ?
O1 Cu1 O2 Cu1 . . 7_555 7_555 -97.27(11) ?
O1 Cu1 O2 C18 . . 7_555 7_555 31.3(3) ?
O2 Cu1 O1 C1 7_555 . . . -138.5(2) ?
O1 Cu1 N1 C7 . . . . -12.9(3) ?
O1 Cu1 N1 C8 . . . . 111.7(2) ?
O1 Cu1 N1 C11 . . . . -135.2(2) ?
N1 Cu1 O1 C1 . . . . -33.7(3) ?
O1 Cu1 N2 C9 . . . . 12.7(5) ?
O1 Cu1 N2 C10 . . . . -99.3(4) ?
O1 Cu1 N2 C12 . . . . 136.8(4) ?
N2 Cu1 O1 C1 . . . . 7.5(5) ?
O2 Cu1 O2 C18 . . 7_555 7_555 128.6(3) ?
O2 Cu1 O2 C18 7_555 . . . 140.4(2) ?
O2 Cu1 N1 C7 . . . . -148.4(3) ?
O2 Cu1 N1 C8 . . . . -23.8(5) ?
O2 Cu1 N1 C11 . . . . 89.3(5) ?
N1 Cu1 O2 Cu1 . . . 7_555 -128.7(4) ?
N1 Cu1 O2 C18 . . . . 11.7(5) ?
O2 Cu1 N2 C9 . . . . -115.2(2) ?
O2 Cu1 N2 C10 . . . . 132.8(3) ?
O2 Cu1 N2 C12 . . . . 8.9(3) ?
N2 Cu1 O2 Cu1 . . . 7_555 -97.46(12) ?
N2 Cu1 O2 C18 . . . . 43.0(2) ?
O2 Cu1 N1 C7 7_555 . . . 85.0(3) ?
O2 Cu1 N1 C8 7_555 . . . -150.4(2) ?
O2 Cu1 N1 C11 7_555 . . . -37.3(2) ?
N1 Cu1 O2 Cu1 . . 7_555 7_555 166.91(10) ?
N1 Cu1 O2 C18 . . 7_555 7_555 -64.5(3) ?
O2 Cu1 N2 C9 7_555 . . . 158.6(2) ?
O2 Cu1 N2 C10 7_555 . . . 46.6(3) ?
O2 Cu1 N2 C12 7_555 . . . -77.3(2) ?
N2 Cu1 O2 Cu1 . . 7_555 7_555 92.37(12) ?
N2 Cu1 O2 C18 . . 7_555 7_555 -139.0(3) ?
N1 Cu1 N2 C9 . . . . 56.1(2) ?
N1 Cu1 N2 C10 . . . . -56.0(3) ?
N1 Cu1 N2 C12 . . . . -179.9(2) ?
N2 Cu1 N1 C7 . . . . 178.8(3) ?
N2 Cu1 N1 C8 . . . . -56.5(2) ?
N2 Cu1 N1 C11 . . . . 56.5(2) ?
Cu1 O1 C1 C2 . . . . -140.0(3) ?
Cu1 O1 C1 C6 . . . . 41.7(5) ?
Cu1 O2 C18 C13 . . . . -54.9(5) ?
Cu1 O2 C18 C17 . . . . 123.5(4) ?
Cu1 O2 C18 C13 7_555 . . . 66.2(6) ?
Cu1 O2 C18 C17 7_555 . . . -115.3(4) ?
Cu1 N1 C7 C6 . . . . 52.4(5) ?
Cu1 N1 C8 C9 . . . . 45.0(3) ?
Cu1 N1 C11 C10 . . . . -45.7(4) ?
C7 N1 C8 C9 . . . . 170.8(3) ?
C8 N1 C7 C6 . . . . -66.1(5) ?
C7 N1 C11 C10 . . . . -170.3(4) ?
C11 N1 C7 C6 . . . . 169.5(4) ?
C8 N1 C11 C10 . . . . 62.6(5) ?
C11 N1 C8 C9 . . . . -63.2(4) ?
Cu1 N2 C9 C8 . . . . -44.0(3) ?
Cu1 N2 C10 C11 . . . . 43.3(4) ?
Cu1 N2 C12 C13 . . . . -53.1(4) ?
C9 N2 C10 C11 . . . . -64.7(4) ?
C10 N2 C9 C8 . . . . 64.4(3) ?
C9 N2 C12 C13 . . . . 65.1(4) ?
C12 N2 C9 C8 . . . . -169.8(3) ?
C10 N2 C12 C13 . . . . -171.8(4) ?
C12 N2 C10 C11 . . . . 169.2(4) ?
O1 C1 C2 Cl1 . . . . -1.8(5) ?
O1 C1 C2 C3 . . . . -179.4(3) ?
O1 C1 C6 C5 . . . . -179.4(3) ?
O1 C1 C6 C7 . . . . 5.2(5) ?
C2 C1 C6 C5 . . . . 2.3(5) ?
C2 C1 C6 C7 . . . . -173.1(3) ?
C6 C1 C2 Cl1 . . . . 176.5(2) ?
C6 C1 C2 C3 . . . . -1.0(5) ?
Cl1 C2 C3 C4 . . . . -178.9(3) ?
C1 C2 C3 C4 . . . . -1.3(6) ?
C2 C3 C4 Cl2 . . . . 179.2(3) ?
C2 C3 C4 C5 . . . . 2.5(6) ?
Cl2 C4 C5 C6 . . . . -177.9(3) ?
C3 C4 C5 C6 . . . . -1.3(6) ?
C4 C5 C6 C1 . . . . -1.2(6) ?
C4 C5 C6 C7 . . . . 174.1(4) ?
C1 C6 C7 N1 . . . . -55.4(6) ?
C5 C6 C7 N1 . . . . 129.1(4) ?
N1 C8 C9 N2 . . . . -0.5(4) ?
N2 C10 C11 N1 . . . . 1.5(6) ?
N2 C12 C13 C14 . . . . -120.3(4) ?
N2 C12 C13 C18 . . . . 56.3(6) ?
C12 C13 C14 C15 . . . . 177.7(4) ?
C12 C13 C18 O2 . . . . 2.5(7) ?
C12 C13 C18 C17 . . . . -176.0(4) ?
C14 C13 C18 O2 . . . . 179.0(4) ?
C14 C13 C18 C17 . . . . 0.5(7) ?
C18 C13 C14 C15 . . . . 1.1(8) ?
C13 C14 C15 Cl3 . . . . -179.6(4) ?
C13 C14 C15 C16 . . . . -2.2(8) ?
Cl3 C15 C16 C17 . . . . 179.0(4) ?
C14 C15 C16 C17 . . . . 1.6(9) ?
C15 C16 C17 Cl4 . . . . -178.5(4) ?
C15 C16 C17 C18 . . . . 0.2(6) ?
Cl4 C17 C18 O2 . . . . -1.0(7) ?
Cl4 C17 C18 C13 . . . . 177.5(3) ?
C16 C17 C18 O2 . . . . -179.7(5) ?
C16 C17 C18 C13 . . . . -1.2(7) ?
